data_4122047
loop_
_publ_author_name
'Liedtke, Ren\'e'
'Scheidt, Felix'
'Ren, Jinjun'
'Schirmer, Birgitta'
'Cardenas, Allan Jay P.'
'Daniliuc, Constantin G.'
'Eckert, Hellmut'
'Warren, Timothy H.'
'Grimme, Stefan'
'Kehr, Gerald'
'Erker, Gerhard'

_publ_section_title
;
 Frustrated lewis pair modification by 1,1-carboboration: disclosure of a
 phosphine oxide triggered nitrogen monoxide addition to an intramolecular
 p/b frustrated lewis pair.
;
_journal_issue 25
_journal_name_full 'Journal of the American Chemical Society'
_journal_page_first 9014
_journal_page_last 9027
_journal_paper_doi 10.1021/ja5028293
_journal_volume 136
_journal_year 2014
_chemical_formula_sum 'C54 H52 B F10 O P2 Si'
_chemical_formula_weight 1007.80
_chemical_name_systematic
; 
 ? 
;
_space_group_IT_number 14
_symmetry_cell_setting monoclinic
_symmetry_space_group_name_Hall '-P 2yn'
_symmetry_space_group_name_H-M 'P 1 21/n 1'
_atom_sites_solution_hydrogens geom
_atom_sites_solution_primary direct
_atom_sites_solution_secondary difmap
_audit_creation_method SHELXL-97
_cell_angle_alpha 90.00
_cell_angle_beta 109.897(2)
_cell_angle_gamma 90.00
_cell_formula_units_Z 4
_cell_length_a 13.9940(2)
_cell_length_b 20.2817(4)
_cell_length_c 18.9835(3)
_cell_measurement_reflns_used 11299
_cell_measurement_temperature 223(2)
_cell_measurement_theta_max 28.28
_cell_measurement_theta_min 4.08
_cell_volume 5066.31(16)
_computing_cell_refinement 'Collect (Nonius B.V., 1998)'
_computing_data_collection 'Collect (Nonius B.V., 1998)'
_computing_data_reduction 'Denzo-SMN (Otwinowski & Minor, 1997)'
_computing_molecular_graphics 'XP (BrukerAXS, 2000)'
_computing_publication_material 'SHELXL-97 (Sheldrick, 1997)'
_computing_structure_refinement 'SHELXL-97 (Sheldrick, 1997)'
_computing_structure_solution 'SHELXS-97 (Sheldrick, 1990)'
_diffrn_ambient_temperature 223(2)
_diffrn_measured_fraction_theta_full 0.986
_diffrn_measured_fraction_theta_max 0.986
_diffrn_measurement_device_type 'Nonius KappaCCD APEXII'
_diffrn_measurement_method '\w and \f scans'
_diffrn_radiation_monochromator 'Montel mirror'
_diffrn_radiation_source 'rotating anode Nonius FR591'
_diffrn_radiation_type MoK\a
_diffrn_radiation_wavelength 0.71073
_diffrn_reflns_av_R_equivalents 0.046
_diffrn_reflns_av_sigmaI/netI 0.0362
_diffrn_reflns_limit_h_max 16
_diffrn_reflns_limit_h_min -16
_diffrn_reflns_limit_k_max 24
_diffrn_reflns_limit_k_min -22
_diffrn_reflns_limit_l_max 22
_diffrn_reflns_limit_l_min -22
_diffrn_reflns_number 35107
_diffrn_reflns_theta_full 25.00
_diffrn_reflns_theta_max 25.00
_diffrn_reflns_theta_min 4.16
_exptl_absorpt_coefficient_mu 0.185
_exptl_absorpt_correction_T_max 0.9728
_exptl_absorpt_correction_T_min 0.9658
_exptl_absorpt_correction_type multi-scan
_exptl_absorpt_process_details 'Denzo (Otwinowski, Borek, Majewski & Minor, 2003)'
_exptl_crystal_colour colourless
_exptl_crystal_density_diffrn 1.321
_exptl_crystal_density_method 'not measured'
_exptl_crystal_description prism
_exptl_crystal_F_000 2092
_exptl_crystal_size_max 0.19
_exptl_crystal_size_mid 0.17
_exptl_crystal_size_min 0.15
_refine_diff_density_max 0.307
_refine_diff_density_min -0.216
_refine_diff_density_rms 0.042
_refine_ls_extinction_method none
_refine_ls_goodness_of_fit_ref 1.090
_refine_ls_hydrogen_treatment constr
_refine_ls_matrix_type full
_refine_ls_number_parameters 661
_refine_ls_number_reflns 8790
_refine_ls_number_restraints 73
_refine_ls_restrained_S_all 1.086
_refine_ls_R_factor_all 0.0653
_refine_ls_R_factor_gt 0.0501
_refine_ls_shift/su_max 0.063
_refine_ls_shift/su_mean 0.002
_refine_ls_structure_factor_coef Fsqd
_refine_ls_weighting_details 'calc w=1/[\s^2^(Fo^2^)+(0.0350P)^2^+4.0742P] where P=(Fo^2^+2Fc^2^)/3'
_refine_ls_weighting_scheme calc
_refine_ls_wR_factor_gt 0.1108
_refine_ls_wR_factor_ref 0.1222
_reflns_number_gt 7200
_reflns_number_total 8790
_reflns_threshold_expression >2sigma(I)
_cod_data_source_file ja5028293_si_003.cif
_cod_data_source_block erk7234
_cod_depositor_comments 'Adding full bibliography for 4122035--4122048.cif.'
_cod_original_cell_volume 5066.31(15)
_cod_original_sg_symbol_H-M P21/n
_cod_database_code 4122047

loop_
_symmetry_equiv_pos_as_xyz
'x, y, z'
'-x+1/2, y+1/2, -z+1/2'
'-x, -y, -z'
'x-1/2, -y-1/2, z-1/2'

loop_
_atom_site_label
_atom_site_type_symbol
_atom_site_fract_x
_atom_site_fract_y
_atom_site_fract_z
_atom_site_U_iso_or_equiv
_atom_site_adp_type
_atom_site_occupancy
_atom_site_symmetry_multiplicity
_atom_site_calc_flag
_atom_site_refinement_flags
_atom_site_disorder_group
P2 P 0.54558(5) 0.52182(3) 0.24775(3) 0.03698(16) Uani 1 1 d . .
P1 P 0.46535(5) 0.74974(3) 0.44281(3) 0.03633(15) Uani 1 1 d . .
Si1 Si 0.28474(6) 0.64101(4) 0.34902(4) 0.04751(19) Uani 1 1 d . .
B1 B 0.5563(2) 0.75156(14) 0.37726(15) 0.0374(6) Uani 1 1 d . .
O1 O 0.44241(13) 0.49228(9) 0.22222(10) 0.0465(4) Uani 1 1 d . .
C1 C 0.40458(18) 0.69111(12) 0.37050(13) 0.0383(5) Uani 1 1 d . .
C2 C 0.47712(18) 0.69261(12) 0.33782(12) 0.0366(5) Uani 1 1 d . .
C3 C 0.47943(19) 0.64478(12) 0.27707(13) 0.0401(6) Uani 1 1 d . .
H3A H 0.5031 0.6673 0.2404 0.048 Uiso 1 1 calc R .
H3B H 0.4111 0.6275 0.2510 0.048 Uiso 1 1 calc R .
C4 C 0.55203(19) 0.58805(12) 0.31404(13) 0.0394(6) Uani 1 1 d . .
H4A H 0.5343 0.5706 0.3561 0.047 Uiso 1 1 calc R .
H4B H 0.6217 0.6049 0.3338 0.047 Uiso 1 1 calc R .
C5 C 0.2184(3) 0.66604(18) 0.4148(2) 0.0710(9) Uani 1 1 d . .
H5A H 0.1580 0.6392 0.4058 0.106 Uiso 1 1 calc R .
H5B H 0.1991 0.7121 0.4068 0.106 Uiso 1 1 calc R .
H5C H 0.2635 0.6598 0.4660 0.106 Uiso 1 1 calc R .
C6 C 0.3179(3) 0.55163(15) 0.3619(2) 0.0676(9) Uani 1 1 d . .
H6A H 0.3690 0.5448 0.4108 0.101 Uiso 1 1 calc R .
H6B H 0.3444 0.5373 0.3233 0.101 Uiso 1 1 calc R .
H6C H 0.2576 0.5263 0.3582 0.101 Uiso 1 1 calc R .
C7 C 0.2002(3) 0.6568(2) 0.25059(18) 0.0771(10) Uani 1 1 d . .
H7A H 0.2353 0.6446 0.2164 0.116 Uiso 1 1 calc R .
H7B H 0.1826 0.7032 0.2445 0.116 Uiso 1 1 calc R .
H7C H 0.1387 0.6307 0.2397 0.116 Uiso 1 1 calc R .
C11 C 0.4833(2) 0.71525(13) 0.53554(13) 0.0419(6) Uani 1 1 d . .
C12 C 0.5456(2) 0.66072(13) 0.56487(14) 0.0477(6) Uani 1 1 d . .
C13 C 0.5528(2) 0.63794(15) 0.63592(16) 0.0596(8) Uani 1 1 d . .
H13 H 0.5949 0.6017 0.6564 0.072 Uiso 1 1 calc R .
C14 C 0.5001(3) 0.66718(17) 0.67651(16) 0.0649(9) Uani 1 1 d . .
H14 H 0.5074 0.6513 0.7246 0.078 Uiso 1 1 calc R .
C15 C 0.4365(2) 0.71965(17) 0.64731(16) 0.0624(8) Uani 1 1 d . .
H15 H 0.3994 0.7391 0.6748 0.075 Uiso 1 1 calc R .
C16 C 0.4278(2) 0.74347(15) 0.57719(15) 0.0511(7) Uani 1 1 d . .
H16 H 0.3840 0.7791 0.5571 0.061 Uiso 1 1 calc R .
C17 C 0.6026(3) 0.62384(16) 0.52345(16) 0.0633(8) Uani 1 1 d . .
H17A H 0.6724 0.6176 0.5559 0.095 Uiso 1 1 calc R .
H17B H 0.6015 0.6488 0.4796 0.095 Uiso 1 1 calc R .
H17C H 0.5709 0.5812 0.5080 0.095 Uiso 1 1 calc R .
C21 C 0.39476(19) 0.82625(12) 0.43339(13) 0.0394(6) Uani 1 1 d . .
C22 C 0.4331(2) 0.88121(13) 0.47956(15) 0.0475(6) Uani 1 1 d . .
C23 C 0.3809(2) 0.94080(15) 0.46016(18) 0.0591(8) Uani 1 1 d . .
H23 H 0.4041 0.9778 0.4910 0.071 Uiso 1 1 calc R .
C24 C 0.2961(3) 0.94658(16) 0.39680(19) 0.0631(8) Uani 1 1 d . .
H24 H 0.2637 0.9877 0.3843 0.076 Uiso 1 1 calc R .
C25 C 0.2585(2) 0.89294(16) 0.35175(17) 0.0584(8) Uani 1 1 d . .
H25 H 0.1999 0.8968 0.3091 0.070 Uiso 1 1 calc R .
C26 C 0.3082(2) 0.83340(14) 0.37010(14) 0.0467(6) Uani 1 1 d . .
H26 H 0.2830 0.7967 0.3391 0.056 Uiso 1 1 calc R .
C27 C 0.5281(2) 0.87910(16) 0.54797(18) 0.0645(8) Uani 1 1 d . .
H27A H 0.5642 0.9206 0.5527 0.097 Uiso 1 1 calc R .
H27B H 0.5714 0.8434 0.5429 0.097 Uiso 1 1 calc R .
H27C H 0.5096 0.8719 0.5922 0.097 Uiso 1 1 calc R .
C31 C 0.67825(19) 0.74030(12) 0.40924(14) 0.0408(6) Uani 1 1 d . .
F32 F 0.67353(12) 0.71893(8) 0.28616(8) 0.0526(4) Uani 1 1 d . .
C32 C 0.7288(2) 0.72764(13) 0.35923(14) 0.0437(6) Uani 1 1 d . .
F33 F 0.87665(13) 0.71551(9) 0.32664(10) 0.0660(5) Uani 1 1 d . .
C33 C 0.8323(2) 0.72551(14) 0.37866(16) 0.0500(7) Uani 1 1 d . .
F34 F 0.99335(12) 0.73365(11) 0.47094(11) 0.0759(5) Uani 1 1 d . .
C34 C 0.8919(2) 0.73553(15) 0.45164(17) 0.0546(7) Uani 1 1 d . .
F35 F 0.90435(13) 0.75845(10) 0.57602(10) 0.0732(5) Uani 1 1 d . .
C35 C 0.8467(2) 0.74779(15) 0.50433(16) 0.0533(7) Uani 1 1 d . .
F36 F 0.70348(12) 0.76439(9) 0.53658(8) 0.0602(4) Uani 1 1 d . .
C36 C 0.7427(2) 0.74991(14) 0.48237(15) 0.0470(6) Uani 1 1 d . .
C41 C 0.53148(19) 0.82203(12) 0.33282(13) 0.0396(6) Uani 1 1 d . .
F42 F 0.65614(15) 0.87765(8) 0.43168(10) 0.0719(5) Uani 1 1 d . .
C42 C 0.5810(2) 0.87969(14) 0.36367(15) 0.0494(7) Uani 1 1 d . .
F43 F 0.61049(19) 0.99481(9) 0.36596(12) 0.0906(7) Uani 1 1 d . .
C43 C 0.5591(3) 0.94111(14) 0.33177(17) 0.0578(7) Uani 1 1 d . .
F44 F 0.45737(18) 1.00739(9) 0.23282(12) 0.0909(7) Uani 1 1 d . .
C44 C 0.4821(3) 0.94763(15) 0.26480(18) 0.0611(8) Uani 1 1 d . .
F45 F 0.35360(16) 0.89833(11) 0.16455(11) 0.0894(7) Uani 1 1 d . .
C45 C 0.4298(2) 0.89273(16) 0.23055(16) 0.0573(8) Uani 1 1 d . .
F46 F 0.39937(13) 0.78082(8) 0.22681(8) 0.0638(5) Uani 1 1 d . .
C46 C 0.4548(2) 0.83178(14) 0.26431(14) 0.0463(6) Uani 1 1 d . .
C51 C 0.64274(19) 0.45940(12) 0.28631(13) 0.0396(6) Uani 1 1 d . .
C52 C 0.6973(2) 0.44961(13) 0.36328(13) 0.0440(6) Uani 1 1 d . .
C53 C 0.7750(2) 0.40359(14) 0.38447(14) 0.0481(6) Uani 1 1 d . .
H53 H 0.8121 0.3986 0.4357 0.058 Uiso 1 1 calc R .
C54 C 0.8004(2) 0.36477(14) 0.33380(15) 0.0501(7) Uani 1 1 d . .
C55 C 0.7424(2) 0.37160(14) 0.25934(15) 0.0506(7) Uani 1 1 d . .
H55 H 0.7567 0.3445 0.2240 0.061 Uiso 1 1 calc R .
C56 C 0.6639(2) 0.41675(13) 0.23431(13) 0.0452(6) Uani 1 1 d . .
C57 C 0.6755(3) 0.48534(16) 0.42615(14) 0.0613(8) Uani 1 1 d . .
H57A H 0.7125 0.4643 0.4735 0.092 Uiso 1 1 calc R .
H57B H 0.6033 0.4837 0.4178 0.092 Uiso 1 1 calc R .
H57C H 0.6970 0.5309 0.4274 0.092 Uiso 1 1 calc R .
C58 C 0.8863(3) 0.31602(18) 0.35971(18) 0.0721(10) Uani 1 1 d . .
H58A H 0.9401 0.3340 0.4024 0.108 Uiso 1 1 calc R .
H58B H 0.9125 0.3075 0.3194 0.108 Uiso 1 1 calc R .
H58C H 0.8619 0.2752 0.3741 0.108 Uiso 1 1 calc R .
C59 C 0.6032(3) 0.41669(15) 0.15112(15) 0.0645(9) Uani 1 1 d . .
H59A H 0.6313 0.4491 0.1260 0.097 Uiso 1 1 calc R .
H59B H 0.5329 0.4276 0.1436 0.097 Uiso 1 1 calc R .
H59C H 0.6065 0.3733 0.1305 0.097 Uiso 1 1 calc R .
C61 C 0.58258(18) 0.56395(12) 0.17552(12) 0.0365(5) Uani 1 1 d . .
C62 C 0.50900(19) 0.57870(13) 0.10531(13) 0.0413(6) Uani 1 1 d . .
C63 C 0.5400(2) 0.60904(14) 0.05113(14) 0.0475(6) Uani 1 1 d . .
H63 H 0.4908 0.6182 0.0042 0.057 Uiso 1 1 calc R .
C64 C 0.6393(2) 0.62632(14) 0.06290(15) 0.0492(7) Uani 1 1 d . .
C65 C 0.7097(2) 0.61290(14) 0.13212(15) 0.0480(6) Uani 1 1 d . .
H65 H 0.7778 0.6249 0.1413 0.058 Uiso 1 1 calc R .
C66 C 0.68490(18) 0.58249(13) 0.18915(13) 0.0407(6) Uani 1 1 d . .
C67 C 0.3973(2) 0.56213(17) 0.08327(15) 0.0589(8) Uani 1 1 d . .
H67A H 0.3610 0.5807 0.0343 0.088 Uiso 1 1 calc R .
H67B H 0.3704 0.5804 0.1199 0.088 Uiso 1 1 calc R .
H67C H 0.3888 0.5146 0.0814 0.088 Uiso 1 1 calc R .
C68 C 0.6701(3) 0.6589(2) 0.00244(18) 0.0740(10) Uani 1 1 d . .
H68A H 0.6818 0.7055 0.0134 0.111 Uiso 1 1 calc R .
H68B H 0.6164 0.6534 -0.0455 0.111 Uiso 1 1 calc R .
H68C H 0.7320 0.6386 0.0005 0.111 Uiso 1 1 calc R .
C69 C 0.7722(2) 0.57001(15) 0.26132(15) 0.0508(7) Uani 1 1 d . .
H69A H 0.7950 0.5247 0.2622 0.076 Uiso 1 1 calc R .
H69B H 0.7498 0.5776 0.3037 0.076 Uiso 1 1 calc R .
H69C H 0.8279 0.5997 0.2643 0.076 Uiso 1 1 calc R .
C71 C 0.9396(13) 0.5272(16) 0.5377(14) 0.077(4) Uani 0.42(2) 1 d PDU 1
H71 H 0.8988 0.5458 0.5630 0.093 Uiso 0.42(2) 1 calc PR 1
C72 C 0.9997(18) 0.4736(15) 0.5662(9) 0.080(4) Uani 0.42(2) 1 d PDU 1
H72 H 0.9999 0.4551 0.6117 0.096 Uiso 0.42(2) 1 calc PR 1
C73 C 1.0592(17) 0.4464(9) 0.5300(18) 0.083(5) Uani 0.42(2) 1 d PDU 1
H73 H 1.0999 0.4096 0.5507 0.100 Uiso 0.42(2) 1 calc PR 1
C71A C 0.9587(15) 0.5011(11) 0.5551(9) 0.083(3) Uani 0.58(2) 1 d PDU 2
H71A H 0.9298 0.5017 0.5932 0.099 Uiso 0.58(2) 1 calc PR 2
C72A C 1.0220(13) 0.4507(8) 0.5524(8) 0.079(3) Uani 0.58(2) 1 d PDU 2
H72A H 1.0370 0.4172 0.5888 0.094 Uiso 0.58(2) 1 calc PR 2
C73A C 1.0636(9) 0.4488(6) 0.4970(15) 0.080(3) Uani 0.58(2) 1 d PDU 2
H73A H 1.1067 0.4139 0.4944 0.096 Uiso 0.58(2) 1 calc PR 2

loop_
_atom_site_aniso_label
_atom_site_aniso_U_11
_atom_site_aniso_U_22
_atom_site_aniso_U_33
_atom_site_aniso_U_23
_atom_site_aniso_U_13
_atom_site_aniso_U_12
P2 0.0423(4) 0.0344(3) 0.0346(3) -0.0022(2) 0.0135(3) -0.0019(3)
P1 0.0398(3) 0.0340(3) 0.0345(3) 0.0011(2) 0.0117(3) 0.0028(3)
Si1 0.0454(4) 0.0480(4) 0.0489(4) -0.0028(3) 0.0157(3) -0.0068(4)
B1 0.0415(15) 0.0389(15) 0.0317(13) 0.0017(11) 0.0125(11) 0.0022(13)
O1 0.0468(10) 0.0442(10) 0.0492(10) -0.0001(8) 0.0174(8) -0.0073(8)
C1 0.0405(13) 0.0374(13) 0.0353(12) 0.0024(10) 0.0107(10) 0.0034(11)
C2 0.0404(13) 0.0322(12) 0.0335(12) 0.0056(10) 0.0076(10) 0.0068(11)
C3 0.0445(14) 0.0392(14) 0.0364(13) -0.0010(10) 0.0135(11) 0.0027(11)
C4 0.0457(14) 0.0378(13) 0.0350(12) -0.0034(10) 0.0140(11) 0.0022(11)
C5 0.064(2) 0.077(2) 0.085(2) -0.0095(18) 0.0424(18) -0.0128(18)
C6 0.074(2) 0.0469(17) 0.089(2) -0.0044(16) 0.0374(18) -0.0156(16)
C7 0.057(2) 0.095(3) 0.065(2) -0.0041(19) 0.0029(16) -0.0117(19)
C11 0.0457(14) 0.0405(14) 0.0376(13) 0.0029(11) 0.0115(11) -0.0039(12)
C12 0.0568(17) 0.0415(15) 0.0398(14) 0.0052(11) 0.0100(12) -0.0027(13)
C13 0.075(2) 0.0518(17) 0.0460(16) 0.0093(13) 0.0125(15) -0.0038(16)
C14 0.078(2) 0.072(2) 0.0415(16) 0.0097(15) 0.0161(15) -0.0187(19)
C15 0.069(2) 0.076(2) 0.0485(17) -0.0012(15) 0.0281(15) -0.0090(18)
C16 0.0556(17) 0.0538(17) 0.0442(15) -0.0002(12) 0.0173(13) -0.0019(14)
C17 0.081(2) 0.0531(18) 0.0523(17) 0.0086(14) 0.0187(16) 0.0181(17)
C21 0.0416(14) 0.0389(14) 0.0414(13) 0.0033(10) 0.0190(11) 0.0046(11)
C22 0.0506(16) 0.0419(15) 0.0553(16) -0.0018(12) 0.0248(13) 0.0007(13)
C23 0.065(2) 0.0409(16) 0.078(2) -0.0036(14) 0.0331(17) 0.0051(14)
C24 0.068(2) 0.0491(18) 0.083(2) 0.0158(16) 0.0396(18) 0.0242(16)
C25 0.0506(17) 0.069(2) 0.0582(18) 0.0154(15) 0.0213(14) 0.0197(15)
C26 0.0487(16) 0.0519(16) 0.0423(14) 0.0048(12) 0.0190(12) 0.0098(13)
C27 0.065(2) 0.0508(18) 0.070(2) -0.0130(15) 0.0122(16) -0.0045(16)
C31 0.0422(14) 0.0355(13) 0.0437(14) 0.0041(10) 0.0133(11) 0.0013(11)
F32 0.0562(9) 0.0584(10) 0.0460(8) -0.0007(7) 0.0210(7) -0.0057(8)
C32 0.0463(15) 0.0379(14) 0.0458(15) 0.0019(11) 0.0142(12) -0.0015(12)
F33 0.0597(10) 0.0705(12) 0.0814(12) -0.0054(9) 0.0418(9) -0.0060(9)
C33 0.0488(16) 0.0445(15) 0.0640(18) 0.0024(13) 0.0287(14) -0.0013(13)
F34 0.0390(9) 0.0971(15) 0.0885(13) 0.0013(11) 0.0176(9) 0.0024(9)
C34 0.0341(14) 0.0555(18) 0.072(2) 0.0070(14) 0.0157(14) 0.0025(13)
F35 0.0468(10) 0.1018(15) 0.0577(10) -0.0018(10) 0.0005(8) 0.0029(10)
C35 0.0440(16) 0.0578(18) 0.0508(16) 0.0037(13) 0.0068(13) 0.0016(14)
F36 0.0527(10) 0.0815(12) 0.0444(9) -0.0049(8) 0.0139(7) 0.0056(9)
C36 0.0459(15) 0.0479(16) 0.0470(15) 0.0030(12) 0.0154(12) 0.0041(13)
C41 0.0408(14) 0.0414(14) 0.0391(13) 0.0056(10) 0.0170(11) 0.0055(11)
F42 0.0851(13) 0.0482(10) 0.0623(11) 0.0005(8) -0.0008(9) -0.0128(9)
C42 0.0557(17) 0.0450(15) 0.0472(15) 0.0033(12) 0.0169(13) -0.0014(13)
F43 0.1295(19) 0.0421(10) 0.0936(14) -0.0013(10) 0.0293(13) -0.0183(11)
C43 0.074(2) 0.0389(16) 0.0643(19) 0.0021(13) 0.0288(16) -0.0018(15)
F44 0.1282(19) 0.0472(11) 0.0970(15) 0.0313(10) 0.0379(13) 0.0214(12)
C44 0.083(2) 0.0418(16) 0.0653(19) 0.0214(14) 0.0340(17) 0.0151(16)
F45 0.0952(15) 0.0796(14) 0.0699(12) 0.0332(10) -0.0024(11) 0.0140(12)
C45 0.0626(19) 0.0589(19) 0.0491(16) 0.0183(14) 0.0172(14) 0.0103(16)
F46 0.0722(11) 0.0546(10) 0.0473(9) 0.0089(7) -0.0019(8) -0.0035(9)
C46 0.0527(16) 0.0446(15) 0.0431(14) 0.0059(12) 0.0181(12) 0.0033(13)
C51 0.0476(15) 0.0344(13) 0.0369(13) -0.0003(10) 0.0147(11) -0.0003(11)
C52 0.0545(16) 0.0429(14) 0.0356(13) 0.0005(11) 0.0166(11) 0.0018(13)
C53 0.0539(16) 0.0499(16) 0.0357(13) 0.0008(11) 0.0090(12) 0.0046(13)
C54 0.0567(17) 0.0456(15) 0.0484(15) 0.0001(12) 0.0185(13) 0.0094(13)
C55 0.0634(18) 0.0468(16) 0.0450(15) -0.0052(12) 0.0228(13) 0.0073(14)
C56 0.0579(17) 0.0396(14) 0.0367(13) -0.0025(11) 0.0143(12) 0.0023(13)
C57 0.085(2) 0.0628(19) 0.0344(14) 0.0041(13) 0.0179(14) 0.0235(17)
C58 0.077(2) 0.074(2) 0.0598(19) -0.0020(16) 0.0157(16) 0.0312(19)
C59 0.094(2) 0.0501(17) 0.0404(15) -0.0104(13) 0.0104(15) 0.0169(17)
C61 0.0392(13) 0.0353(13) 0.0351(12) -0.0029(10) 0.0128(10) -0.0010(11)
C62 0.0412(14) 0.0457(15) 0.0362(13) -0.0025(11) 0.0122(11) -0.0047(12)
C63 0.0495(16) 0.0555(17) 0.0366(13) 0.0034(12) 0.0134(12) 0.0036(13)
C64 0.0522(16) 0.0536(17) 0.0477(15) 0.0060(12) 0.0248(13) 0.0024(13)
C65 0.0394(14) 0.0538(16) 0.0561(16) -0.0003(13) 0.0231(13) -0.0025(13)
C66 0.0387(14) 0.0404(14) 0.0435(14) -0.0016(11) 0.0147(11) 0.0026(11)
C67 0.0440(16) 0.081(2) 0.0440(15) 0.0106(14) 0.0048(12) -0.0103(15)
C68 0.068(2) 0.099(3) 0.067(2) 0.0234(19) 0.0391(17) 0.006(2)
C69 0.0392(15) 0.0582(18) 0.0505(16) -0.0006(13) 0.0096(12) -0.0028(13)
C71 0.086(6) 0.074(8) 0.068(8) -0.012(6) 0.022(6) 0.008(6)
C72 0.081(7) 0.085(8) 0.069(6) 0.003(6) 0.020(5) 0.004(6)
C73 0.090(7) 0.071(6) 0.082(8) -0.003(7) 0.021(6) 0.001(6)
C71A 0.092(7) 0.081(7) 0.077(6) -0.005(5) 0.031(5) 0.000(6)
C72A 0.083(6) 0.072(5) 0.077(6) 0.005(5) 0.022(4) 0.000(5)
C73A 0.089(5) 0.066(5) 0.089(7) -0.002(6) 0.036(5) -0.005(4)

loop_
_atom_type_symbol
_atom_type_description
_atom_type_scat_dispersion_real
_atom_type_scat_dispersion_imag
_atom_type_scat_source
C C 0.0033 0.0016 'International Tables Vol C Tables 4.2.6.8 and 6.1.1.4'
H H 0.0000 0.0000 'International Tables Vol C Tables 4.2.6.8 and 6.1.1.4'
B B 0.0013 0.0007 'International Tables Vol C Tables 4.2.6.8 and 6.1.1.4'
O O 0.0106 0.0060 'International Tables Vol C Tables 4.2.6.8 and 6.1.1.4'
F F 0.0171 0.0103 'International Tables Vol C Tables 4.2.6.8 and 6.1.1.4'
Si Si 0.0817 0.0704 'International Tables Vol C Tables 4.2.6.8 and 6.1.1.4'
P P 0.1023 0.0942 'International Tables Vol C Tables 4.2.6.8 and 6.1.1.4'

loop_
_geom_angle_atom_site_label_1
_geom_angle_atom_site_label_2
_geom_angle_atom_site_label_3
_geom_angle
_geom_angle_site_symmetry_1
_geom_angle_site_symmetry_3
O1 P2 C51 111.18(11) . .
O1 P2 C4 109.71(11) . .
C51 P2 C4 112.38(11) . .
O1 P2 C61 115.78(10) . .
C51 P2 C61 105.23(11) . .
C4 P2 C61 102.29(11) . .
C1 P1 C21 112.98(11) . .
C1 P1 C11 110.87(11) . .
C21 P1 C11 108.26(12) . .
C1 P1 B1 77.26(11) . .
C21 P1 B1 110.63(11) . .
C11 P1 B1 132.59(12) . .
C1 P1 C2 34.94(10) . .
C21 P1 C2 121.92(10) . .
C11 P1 C2 126.77(10) . .
B1 P1 C2 42.58(10) . .
C5 Si1 C6 109.62(16) . .
C5 Si1 C7 109.47(17) . .
C6 Si1 C7 109.99(17) . .
C5 Si1 C1 108.56(13) . .
C6 Si1 C1 109.40(13) . .
C7 Si1 C1 109.78(14) . .
C31 B1 C2 122.2(2) . .
C31 B1 C41 109.1(2) . .
C2 B1 C41 114.4(2) . .
C31 B1 P1 124.00(17) . .
C2 B1 P1 78.54(14) . .
C41 B1 P1 105.11(17) . .
C2 C1 P1 95.81(17) . .
C2 C1 Si1 131.46(19) . .
P1 C1 Si1 132.67(14) . .
C1 C2 C3 123.1(2) . .
C1 C2 B1 107.7(2) . .
C3 C2 B1 129.2(2) . .
C1 C2 P1 49.25(13) . .
C3 C2 P1 169.38(17) . .
B1 C2 P1 58.88(12) . .
C2 C3 C4 108.27(19) . .
C2 C3 H3A 110.0 . .
C4 C3 H3A 110.0 . .
C2 C3 H3B 110.0 . .
C4 C3 H3B 110.0 . .
H3A C3 H3B 108.4 . .
C3 C4 P2 111.52(16) . .
C3 C4 H4A 109.3 . .
P2 C4 H4A 109.3 . .
C3 C4 H4B 109.3 . .
P2 C4 H4B 109.3 . .
H4A C4 H4B 108.0 . .
Si1 C5 H5A 109.5 . .
Si1 C5 H5B 109.5 . .
H5A C5 H5B 109.5 . .
Si1 C5 H5C 109.5 . .
H5A C5 H5C 109.5 . .
H5B C5 H5C 109.5 . .
Si1 C6 H6A 109.5 . .
Si1 C6 H6B 109.5 . .
H6A C6 H6B 109.5 . .
Si1 C6 H6C 109.5 . .
H6A C6 H6C 109.5 . .
H6B C6 H6C 109.5 . .
Si1 C7 H7A 109.5 . .
Si1 C7 H7B 109.5 . .
H7A C7 H7B 109.5 . .
Si1 C7 H7C 109.5 . .
H7A C7 H7C 109.5 . .
H7B C7 H7C 109.5 . .
C12 C11 C16 119.1(2) . .
C12 C11 P1 123.2(2) . .
C16 C11 P1 117.7(2) . .
C13 C12 C11 118.4(3) . .
C13 C12 C17 117.8(3) . .
C11 C12 C17 123.8(2) . .
C14 C13 C12 121.6(3) . .
C14 C13 H13 119.2 . .
C12 C13 H13 119.2 . .
C13 C14 C15 120.4(3) . .
C13 C14 H14 119.8 . .
C15 C14 H14 119.8 . .
C14 C15 C16 119.4(3) . .
C14 C15 H15 120.3 . .
C16 C15 H15 120.3 . .
C15 C16 C11 121.0(3) . .
C15 C16 H16 119.5 . .
C11 C16 H16 119.5 . .
C12 C17 H17A 109.5 . .
C12 C17 H17B 109.5 . .
H17A C17 H17B 109.5 . .
C12 C17 H17C 109.5 . .
H17A C17 H17C 109.5 . .
H17B C17 H17C 109.5 . .
C26 C21 C22 119.4(2) . .
C26 C21 P1 117.27(19) . .
C22 C21 P1 122.4(2) . .
C23 C22 C21 117.9(3) . .
C23 C22 C27 118.7(3) . .
C21 C22 C27 123.4(2) . .
C24 C23 C22 121.5(3) . .
C24 C23 H23 119.3 . .
C22 C23 H23 119.3 . .
C25 C24 C23 120.7(3) . .
C25 C24 H24 119.7 . .
C23 C24 H24 119.7 . .
C24 C25 C26 118.9(3) . .
C24 C25 H25 120.5 . .
C26 C25 H25 120.5 . .
C25 C26 C21 121.7(3) . .
C25 C26 H26 119.2 . .
C21 C26 H26 119.2 . .
C22 C27 H27A 109.5 . .
C22 C27 H27B 109.5 . .
H27A C27 H27B 109.5 . .
C22 C27 H27C 109.5 . .
H27A C27 H27C 109.5 . .
H27B C27 H27C 109.5 . .
C32 C31 C36 113.6(2) . .
C32 C31 B1 119.1(2) . .
C36 C31 B1 126.7(2) . .
F32 C32 C33 117.2(2) . .
F32 C32 C31 118.7(2) . .
C33 C32 C31 124.1(2) . .
F33 C33 C34 119.3(2) . .
F33 C33 C32 121.1(3) . .
C34 C33 C32 119.6(3) . .
F34 C34 C33 119.8(3) . .
F34 C34 C35 120.9(3) . .
C33 C34 C35 119.3(3) . .
F35 C35 C36 120.9(3) . .
F35 C35 C34 119.9(3) . .
C36 C35 C34 119.2(3) . .
F36 C36 C35 116.0(2) . .
F36 C36 C31 119.8(2) . .
C35 C36 C31 124.1(3) . .
C42 C41 C46 113.1(2) . .
C42 C41 B1 122.2(2) . .
C46 C41 B1 124.6(2) . .
F42 C42 C43 115.5(3) . .
F42 C42 C41 119.3(2) . .
C43 C42 C41 125.1(3) . .
F43 C43 C44 119.6(3) . .
F43 C43 C42 121.3(3) . .
C44 C43 C42 119.0(3) . .
F44 C44 C43 120.5(3) . .
F44 C44 C45 120.3(3) . .
C43 C44 C45 119.3(3) . .
F45 C45 C44 120.0(3) . .
F45 C45 C46 120.2(3) . .
C44 C45 C46 119.8(3) . .
F46 C46 C45 115.7(2) . .
F46 C46 C41 120.6(2) . .
C45 C46 C41 123.7(3) . .
C52 C51 C56 117.8(2) . .
C52 C51 P2 125.47(19) . .
C56 C51 P2 116.68(18) . .
C53 C52 C51 119.3(2) . .
C53 C52 C57 116.3(2) . .
C51 C52 C57 124.4(2) . .
C54 C53 C52 123.0(2) . .
C54 C53 H53 118.5 . .
C52 C53 H53 118.5 . .
C55 C54 C53 117.2(2) . .
C55 C54 C58 121.9(2) . .
C53 C54 C58 120.9(3) . .
C54 C55 C56 122.7(2) . .
C54 C55 H55 118.6 . .
C56 C55 H55 118.6 . .
C55 C56 C51 119.6(2) . .
C55 C56 C59 117.0(2) . .
C51 C56 C59 123.3(2) . .
C52 C57 H57A 109.5 . .
C52 C57 H57B 109.5 . .
H57A C57 H57B 109.5 . .
C52 C57 H57C 109.5 . .
H57A C57 H57C 109.5 . .
H57B C57 H57C 109.5 . .
C54 C58 H58A 109.5 . .
C54 C58 H58B 109.5 . .
H58A C58 H58B 109.5 . .
C54 C58 H58C 109.5 . .
H58A C58 H58C 109.5 . .
H58B C58 H58C 109.5 . .
C56 C59 H59A 109.5 . .
C56 C59 H59B 109.5 . .
H59A C59 H59B 109.5 . .
C56 C59 H59C 109.5 . .
H59A C59 H59C 109.5 . .
H59B C59 H59C 109.5 . .
C62 C61 C66 118.9(2) . .
C62 C61 P2 120.27(18) . .
C66 C61 P2 120.82(17) . .
C63 C62 C61 118.8(2) . .
C63 C62 C67 116.6(2) . .
C61 C62 C67 124.6(2) . .
C64 C63 C62 123.0(2) . .
C64 C63 H63 118.5 . .
C62 C63 H63 118.5 . .
C65 C64 C63 117.4(2) . .
C65 C64 C68 121.1(3) . .
C63 C64 C68 121.5(3) . .
C64 C65 C66 123.0(2) . .
C64 C65 H65 118.5 . .
C66 C65 H65 118.5 . .
C65 C66 C61 118.8(2) . .
C65 C66 C69 116.1(2) . .
C61 C66 C69 125.1(2) . .
C62 C67 H67A 109.5 . .
C62 C67 H67B 109.5 . .
H67A C67 H67B 109.5 . .
C62 C67 H67C 109.5 . .
H67A C67 H67C 109.5 . .
H67B C67 H67C 109.5 . .
C64 C68 H68A 109.5 . .
C64 C68 H68B 109.5 . .
H68A C68 H68B 109.5 . .
C64 C68 H68C 109.5 . .
H68A C68 H68C 109.5 . .
H68B C68 H68C 109.5 . .
C66 C69 H69A 109.5 . .
C66 C69 H69B 109.5 . .
H69A C69 H69B 109.5 . .
C66 C69 H69C 109.5 . .
H69A C69 H69C 109.5 . .
H69B C69 H69C 109.5 . .
C72 C71 C73 118.0(15) . 3_766
C72 C71 H71 120.9 . .
C73 C71 H71 121.1 3_766 .
C73 C72 C71 121.4(16) . .
C73 C72 H72 119.2 . .
C71 C72 H72 119.4 . .
C72 C73 C71 120.6(15) . 3_766
C72 C73 H73 119.8 . .
C71 C73 H73 119.6 3_766 .
C72A C71A C73A 121.1(11) . 3_766
C72A C71A H71A 119.4 . .
C73A C71A H71A 119.5 3_766 .
C73A C72A C71A 120.2(11) . .
C73A C72A H72A 119.8 . .
C71A C72A H72A 120.0 . .
C72A C73A C71A 118.7(10) . 3_766
C72A C73A H73A 120.7 . .
C71A C73A H73A 120.6 3_766 .

loop_
_geom_bond_atom_site_label_1
_geom_bond_atom_site_label_2
_geom_bond_distance
_geom_bond_site_symmetry_2
P2 O1 1.4840(18) .
P2 C51 1.819(3) .
P2 C4 1.822(2) .
P2 C61 1.833(2) .
P1 C1 1.796(2) .
P1 C21 1.815(2) .
P1 C11 1.830(2) .
P1 B1 2.061(3) .
P1 C2 2.359(2) .
Si1 C5 1.862(3) .
Si1 C6 1.867(3) .
Si1 C7 1.868(3) .
Si1 C1 1.883(3) .
B1 C31 1.621(4) .
B1 C2 1.629(4) .
B1 C41 1.636(4) .
C1 C2 1.358(3) .
C2 C3 1.516(3) .
C3 C4 1.537(3) .
C3 H3A 0.9800 .
C3 H3B 0.9800 .
C4 H4A 0.9800 .
C4 H4B 0.9800 .
C5 H5A 0.9700 .
C5 H5B 0.9700 .
C5 H5C 0.9700 .
C6 H6A 0.9700 .
C6 H6B 0.9700 .
C6 H6C 0.9700 .
C7 H7A 0.9700 .
C7 H7B 0.9700 .
C7 H7C 0.9700 .
C11 C12 1.401(4) .
C11 C16 1.405(4) .
C12 C13 1.396(4) .
C12 C17 1.498(4) .
C13 C14 1.370(5) .
C13 H13 0.9400 .
C14 C15 1.377(5) .
C14 H14 0.9400 .
C15 C16 1.382(4) .
C15 H15 0.9400 .
C16 H16 0.9400 .
C17 H17A 0.9700 .
C17 H17B 0.9700 .
C17 H17C 0.9700 .
C21 C26 1.393(4) .
C21 C22 1.407(4) .
C22 C23 1.395(4) .
C22 C27 1.510(4) .
C23 C24 1.377(4) .
C23 H23 0.9400 .
C24 C25 1.373(5) .
C24 H24 0.9400 .
C25 C26 1.377(4) .
C25 H25 0.9400 .
C26 H26 0.9400 .
C27 H27A 0.9700 .
C27 H27B 0.9700 .
C27 H27C 0.9700 .
C31 C32 1.387(4) .
C31 C36 1.388(4) .
F32 C32 1.350(3) .
C32 C33 1.368(4) .
F33 C33 1.349(3) .
C33 C34 1.368(4) .
F34 C34 1.340(3) .
C34 C35 1.377(4) .
F35 C35 1.343(3) .
C35 C36 1.371(4) .
F36 C36 1.353(3) .
C41 C42 1.384(4) .
C41 C46 1.390(3) .
F42 C42 1.360(3) .
C42 C43 1.373(4) .
F43 C43 1.344(3) .
C43 C44 1.365(4) .
F44 C44 1.347(3) .
C44 C45 1.369(4) .
F45 C45 1.345(3) .
C45 C46 1.381(4) .
F46 C46 1.342(3) .
C51 C52 1.413(3) .
C51 C56 1.417(3) .
C52 C53 1.385(4) .
C52 C57 1.513(4) .
C53 C54 1.380(4) .
C53 H53 0.9400 .
C54 C55 1.377(4) .
C54 C58 1.504(4) .
C55 C56 1.384(4) .
C55 H55 0.9400 .
C56 C59 1.517(4) .
C57 H57A 0.9700 .
C57 H57B 0.9700 .
C57 H57C 0.9700 .
C58 H58A 0.9700 .
C58 H58B 0.9700 .
C58 H58C 0.9700 .
C59 H59A 0.9700 .
C59 H59B 0.9700 .
C59 H59C 0.9700 .
C61 C62 1.411(3) .
C61 C66 1.417(3) .
C62 C63 1.388(3) .
C62 C67 1.512(4) .
C63 C64 1.377(4) .
C63 H63 0.9400 .
C64 C65 1.375(4) .
C64 C68 1.508(4) .
C65 C66 1.389(4) .
C65 H65 0.9400 .
C66 C69 1.515(3) .
C67 H67A 0.9700 .
C67 H67B 0.9700 .
C67 H67C 0.9700 .
C68 H68A 0.9700 .
C68 H68B 0.9700 .
C68 H68C 0.9700 .
C69 H69A 0.9700 .
C69 H69B 0.9700 .
C69 H69C 0.9700 .
C71 C72 1.368(13) .
C71 C73 1.40(2) 3_766
C71 H71 0.9400 .
C72 C73 1.365(13) .
C72 H72 0.9400 .
C73 C71 1.40(2) 3_766
C73 H73 0.9400 .
C71A C72A 1.365(11) .
C71A C73A 1.377(14) 3_766
C71A H71A 0.9400 .
C72A C73A 1.366(10) .
C72A H72A 0.9400 .
C73A C71A 1.377(14) 3_766
C73A H73A 0.9400 .

loop_
_geom_torsion_atom_site_label_1
_geom_torsion_atom_site_label_2
_geom_torsion_atom_site_label_3
_geom_torsion_atom_site_label_4
_geom_torsion
_geom_torsion_site_symmetry_1
_geom_torsion_site_symmetry_4
C1 P1 B1 C31 -126.5(2) . .
C21 P1 B1 C31 123.5(2) . .
C11 P1 B1 C31 -19.7(3) . .
C2 P1 B1 C31 -121.3(3) . .
C1 P1 B1 C2 -5.14(13) . .
C21 P1 B1 C2 -115.17(14) . .
C11 P1 B1 C2 101.61(17) . .
C1 P1 B1 C41 107.28(18) . .
C21 P1 B1 C41 -2.8(2) . .
C11 P1 B1 C41 -145.98(16) . .
C2 P1 B1 C41 112.4(2) . .
C21 P1 C1 C2 113.32(16) . .
C11 P1 C1 C2 -124.96(16) . .
B1 P1 C1 C2 6.07(15) . .
C21 P1 C1 Si1 -69.3(2) . .
C11 P1 C1 Si1 52.4(2) . .
B1 P1 C1 Si1 -176.5(2) . .
C2 P1 C1 Si1 177.4(3) . .
C5 Si1 C1 C2 -178.2(2) . .
C6 Si1 C1 C2 62.2(3) . .
C7 Si1 C1 C2 -58.6(3) . .
C5 Si1 C1 P1 5.2(2) . .
C6 Si1 C1 P1 -114.3(2) . .
C7 Si1 C1 P1 124.9(2) . .
P1 C1 C2 C3 170.77(19) . .
Si1 C1 C2 C3 -6.7(4) . .
P1 C1 C2 B1 -7.9(2) . .
Si1 C1 C2 B1 174.69(19) . .
Si1 C1 C2 P1 -177.4(3) . .
C31 B1 C2 C1 130.1(2) . .
C41 B1 C2 C1 -94.6(2) . .
P1 B1 C2 C1 6.96(17) . .
C31 B1 C2 C3 -48.4(3) . .
C41 B1 C2 C3 86.9(3) . .
P1 B1 C2 C3 -171.6(2) . .
C31 B1 C2 P1 123.1(2) . .
C41 B1 C2 P1 -101.5(2) . .
C21 P1 C2 C1 -84.92(19) . .
C11 P1 C2 C1 73.0(2) . .
B1 P1 C2 C1 -171.2(2) . .
C1 P1 C2 C3 -46.8(9) . .
C21 P1 C2 C3 -131.7(9) . .
C11 P1 C2 C3 26.2(10) . .
B1 P1 C2 C3 142.0(10) . .
C1 P1 C2 B1 171.2(2) . .
C21 P1 C2 B1 86.31(17) . .
C11 P1 C2 B1 -115.82(17) . .
C1 C2 C3 C4 -96.1(3) . .
B1 C2 C3 C4 82.3(3) . .
P1 C2 C3 C4 -54.8(10) . .
C2 C3 C4 P2 171.46(17) . .
O1 P2 C4 C3 -63.6(2) . .
C51 P2 C4 C3 172.14(17) . .
C61 P2 C4 C3 59.8(2) . .
C1 P1 C11 C12 63.8(3) . .
C21 P1 C11 C12 -171.7(2) . .
B1 P1 C11 C12 -27.9(3) . .
C2 P1 C11 C12 28.0(3) . .
C1 P1 C11 C16 -113.2(2) . .
C21 P1 C11 C16 11.3(2) . .
B1 P1 C11 C16 155.1(2) . .
C2 P1 C11 C16 -149.06(19) . .
C16 C11 C12 C13 -2.2(4) . .
P1 C11 C12 C13 -179.2(2) . .
C16 C11 C12 C17 175.7(3) . .
P1 C11 C12 C17 -1.2(4) . .
C11 C12 C13 C14 0.6(4) . .
C17 C12 C13 C14 -177.5(3) . .
C12 C13 C14 C15 1.2(5) . .
C13 C14 C15 C16 -1.3(5) . .
C14 C15 C16 C11 -0.4(5) . .
C12 C11 C16 C15 2.2(4) . .
P1 C11 C16 C15 179.3(2) . .
C1 P1 C21 C26 -4.8(2) . .
C11 P1 C21 C26 -128.0(2) . .
B1 P1 C21 C26 79.6(2) . .
C2 P1 C21 C26 33.5(2) . .
C1 P1 C21 C22 -173.7(2) . .
C11 P1 C21 C22 63.1(2) . .
B1 P1 C21 C22 -89.3(2) . .
C2 P1 C21 C22 -135.4(2) . .
C26 C21 C22 C23 1.1(4) . .
P1 C21 C22 C23 169.7(2) . .
C26 C21 C22 C27 -178.1(3) . .
P1 C21 C22 C27 -9.4(4) . .
C21 C22 C23 C24 -1.8(4) . .
C27 C22 C23 C24 177.4(3) . .
C22 C23 C24 C25 2.0(5) . .
C23 C24 C25 C26 -1.3(4) . .
C24 C25 C26 C21 0.6(4) . .
C22 C21 C26 C25 -0.5(4) . .
P1 C21 C26 C25 -169.7(2) . .
C2 B1 C31 C32 67.3(3) . .
C41 B1 C31 C32 -70.0(3) . .
P1 B1 C31 C32 165.5(2) . .
C2 B1 C31 C36 -121.4(3) . .
C41 B1 C31 C36 101.3(3) . .
P1 B1 C31 C36 -23.2(4) . .
C36 C31 C32 F32 -178.6(2) . .
B1 C31 C32 F32 -6.2(4) . .
C36 C31 C32 C33 -0.9(4) . .
B1 C31 C32 C33 171.5(2) . .
F32 C32 C33 F33 0.4(4) . .
C31 C32 C33 F33 -177.3(2) . .
F32 C32 C33 C34 178.5(2) . .
C31 C32 C33 C34 0.8(4) . .
F33 C33 C34 F34 -1.7(4) . .
C32 C33 C34 F34 -179.8(3) . .
F33 C33 C34 C35 178.0(3) . .
C32 C33 C34 C35 -0.2(4) . .
F34 C34 C35 F35 0.4(4) . .
C33 C34 C35 F35 -179.3(3) . .
F34 C34 C35 C36 179.4(3) . .
C33 C34 C35 C36 -0.2(4) . .
F35 C35 C36 F36 1.2(4) . .
C34 C35 C36 F36 -177.9(3) . .
F35 C35 C36 C31 179.1(3) . .
C34 C35 C36 C31 0.1(5) . .
C32 C31 C36 F36 178.3(2) . .
B1 C31 C36 F36 6.6(4) . .
C32 C31 C36 C35 0.4(4) . .
B1 C31 C36 C35 -171.3(3) . .
C31 B1 C41 C42 -48.9(3) . .
C2 B1 C41 C42 170.1(2) . .
P1 B1 C41 C42 86.1(3) . .
C31 B1 C41 C46 136.4(2) . .
C2 B1 C41 C46 -4.6(3) . .
P1 B1 C41 C46 -88.6(3) . .
C46 C41 C42 F42 178.3(2) . .
B1 C41 C42 F42 3.0(4) . .
C46 C41 C42 C43 0.0(4) . .
B1 C41 C42 C43 -175.3(3) . .
F42 C42 C43 F43 0.9(4) . .
C41 C42 C43 F43 179.3(3) . .
F42 C42 C43 C44 -177.6(3) . .
C41 C42 C43 C44 0.8(5) . .
F43 C43 C44 F44 0.1(5) . .
C42 C43 C44 F44 178.6(3) . .
F43 C43 C44 C45 -179.6(3) . .
C42 C43 C44 C45 -1.1(5) . .
F44 C44 C45 F45 0.3(5) . .
C43 C44 C45 F45 180.0(3) . .
F44 C44 C45 C46 -179.2(3) . .
C43 C44 C45 C46 0.6(5) . .
F45 C45 C46 F46 0.4(4) . .
C44 C45 C46 F46 179.8(3) . .
F45 C45 C46 C41 -179.1(3) . .
C44 C45 C46 C41 0.3(5) . .
C42 C41 C46 F46 179.9(2) . .
B1 C41 C46 F46 -4.9(4) . .
C42 C41 C46 C45 -0.6(4) . .
B1 C41 C46 C45 174.6(3) . .
O1 P2 C51 C52 -104.8(2) . .
C4 P2 C51 C52 18.6(3) . .
C61 P2 C51 C52 129.1(2) . .
O1 P2 C51 C56 74.3(2) . .
C4 P2 C51 C56 -162.3(2) . .
C61 P2 C51 C56 -51.8(2) . .
C56 C51 C52 C53 6.0(4) . .
P2 C51 C52 C53 -174.9(2) . .
C56 C51 C52 C57 -172.6(3) . .
P2 C51 C52 C57 6.5(4) . .
C51 C52 C53 C54 -2.0(4) . .
C57 C52 C53 C54 176.7(3) . .
C52 C53 C54 C55 -2.2(4) . .
C52 C53 C54 C58 179.3(3) . .
C53 C54 C55 C56 2.4(4) . .
C58 C54 C55 C56 -179.2(3) . .
C54 C55 C56 C51 1.7(4) . .
C54 C55 C56 C59 -177.2(3) . .
C52 C51 C56 C55 -5.9(4) . .
P2 C51 C56 C55 174.9(2) . .
C52 C51 C56 C59 173.0(3) . .
P2 C51 C56 C59 -6.2(4) . .
O1 P2 C61 C62 12.9(2) . .
C51 P2 C61 C62 136.1(2) . .
C4 P2 C61 C62 -106.3(2) . .
O1 P2 C61 C66 -167.39(19) . .
C51 P2 C61 C66 -44.2(2) . .
C4 P2 C61 C66 73.4(2) . .
C66 C61 C62 C63 2.0(4) . .
P2 C61 C62 C63 -178.3(2) . .
C66 C61 C62 C67 -179.7(3) . .
P2 C61 C62 C67 0.0(4) . .
C61 C62 C63 C64 -0.8(4) . .
C67 C62 C63 C64 -179.3(3) . .
C62 C63 C64 C65 -0.5(4) . .
C62 C63 C64 C68 179.6(3) . .
C63 C64 C65 C66 0.7(4) . .
C68 C64 C65 C66 -179.4(3) . .
C64 C65 C66 C61 0.4(4) . .
C64 C65 C66 C69 178.7(3) . .
C62 C61 C66 C65 -1.8(4) . .
P2 C61 C66 C65 178.5(2) . .
C62 C61 C66 C69 -179.9(2) . .
P2 C61 C66 C69 0.4(4) . .
C73 C71 C72 C73 0(3) 3_766 .
C71 C72 C73 C71 0(3) . 3_766
C73A C71A C72A C73A -0.8(19) 3_766 .
C71A C72A C73A C71A 0.8(19) . 3_766
